data_7043505
loop_
_publ_author_name
'Manna, Utsab'
'Kayal, Santanu'
'Samanta, Soham'
'Das, Gopal'

_publ_section_title
;
 Fixation of Atmospheric CO2 as Novel Carbonate-(Water)2-Carbonate Cluster
 and Entrapment of Double Sulfate Within Linear Tetrameric Barrel of
 Neutral Bis-Urea Scaffold
;
_journal_name_full 'Dalton Trans.'
_journal_paper_doi 10.1039/C7DT01697B
_journal_year 2017
_chemical_formula_moiety 'C22 H20 Cl2 N4 O2, 2(C16 H36 N), 2(Br)'
_chemical_formula_sum 'C54 H92 Br2 Cl2 N6 O2'
_chemical_formula_weight 1088.04
_space_group_crystal_system orthorhombic
_space_group_IT_number 61
_space_group_name_Hall '-P 2ac 2ab'
_space_group_name_H-M_alt 'P b c a'
_symmetry_space_group_name_Hall '-P 2ac 2ab'
_symmetry_space_group_name_H-M 'P b c a'
_atom_sites_solution_hydrogens geom
_audit_creation_method SHELXL-2014/7
_audit_update_record
;
2017-06-28 deposited with the CCDC.
2017-06-30 downloaded from the CCDC.
;
_cell_angle_alpha 90
_cell_angle_beta 90
_cell_angle_gamma 90
_cell_formula_units_Z 8
_cell_length_a 15.3010(5)
_cell_length_b 25.2965(8)
_cell_length_c 31.7134(11)
_cell_measurement_reflns_used 8479
_cell_measurement_temperature 298(2)
_cell_measurement_theta_max 17.24
_cell_measurement_theta_min 2.48
_cell_volume 12275.0(7)
_computing_cell_refinement 'Bruker SMART'
_computing_data_collection 'Bruker SMART'
_computing_data_reduction 'Bruker SAINT'
_computing_molecular_graphics 'Bruker SHELXTL'
_computing_publication_material 'Bruker SHELXTL'
_computing_structure_refinement 'SHELXL-2014/7 (Sheldrick, 2014)'
_computing_structure_solution 'Bruker SHELXTL'
_diffrn_ambient_temperature 298(2)
_diffrn_measured_fraction_theta_full 0.876
_diffrn_measured_fraction_theta_max 0.968
_diffrn_measurement_device_type 'CCD area detector'
_diffrn_measurement_method 'phi and omega scans'
_diffrn_radiation_type MoK\a
_diffrn_radiation_wavelength 0.71073
_diffrn_reflns_av_R_equivalents 0.1291
_diffrn_reflns_av_unetI/netI 0.1293
_diffrn_reflns_Laue_measured_fraction_full 0.876
_diffrn_reflns_Laue_measured_fraction_max 0.968
_diffrn_reflns_limit_h_max 16
_diffrn_reflns_limit_h_min -16
_diffrn_reflns_limit_k_max 29
_diffrn_reflns_limit_k_min -30
_diffrn_reflns_limit_l_max 36
_diffrn_reflns_limit_l_min -38
_diffrn_reflns_number 96099
_diffrn_reflns_point_group_measured_fraction_full 0.876
_diffrn_reflns_point_group_measured_fraction_max 0.968
_diffrn_reflns_theta_full 25.242
_diffrn_reflns_theta_max 25.321
_diffrn_reflns_theta_min 1.284
_diffrn_source 'sealed tube'
_exptl_absorpt_coefficient_mu 1.448
_exptl_absorpt_correction_type multi-scan
_exptl_absorpt_process_details SADABS
_exptl_crystal_colour colourless
_exptl_crystal_density_diffrn 1.178
_exptl_crystal_description block
_exptl_crystal_F_000 4624.0
_exptl_crystal_size_max 0.28
_exptl_crystal_size_mid 0.24
_exptl_crystal_size_min 0.19
_exptl_transmission_factor_max 0.759
_exptl_transmission_factor_min 0.673
_refine_diff_density_max 0.512
_refine_diff_density_min -0.481
_refine_diff_density_rms 0.068
_refine_ls_extinction_method none
_refine_ls_goodness_of_fit_ref 1.029
_refine_ls_hydrogen_treatment constr
_refine_ls_matrix_type full
_refine_ls_number_parameters 615
_refine_ls_number_reflns 10728
_refine_ls_number_restraints 5
_refine_ls_restrained_S_all 1.029
_refine_ls_R_factor_all 0.2381
_refine_ls_R_factor_gt 0.0593
_refine_ls_shift/su_max 0.007
_refine_ls_shift/su_mean 0.003
_refine_ls_structure_factor_coef Fsqd
_refine_ls_weighting_details 'w=1/[\s^2^(Fo^2^)+(0.1000P)^2^+0.5885P] where P=(Fo^2^+2Fc^2^)/3'
_refine_ls_weighting_scheme calc
_refine_ls_wR_factor_gt 0.1537
_refine_ls_wR_factor_ref 0.2327
_reflns_Friedel_coverage 0.000
_reflns_number_gt 5199
_reflns_number_total 10728
_reflns_threshold_expression 'I > 2\s(I)'
_cod_data_source_file c7dt01697b2.cif
_cod_data_source_block MPDA-Cl-Me-TBABr-1d
_cod_database_code 7043505
_shelx_shelxl_version_number 2014/7
_shelx_space_group_comment
;
The symmetry employed for this shelxl refinement is uniquely defined
by the following loop, which should always be used as a source of
symmetry information in preference to the above space-group names.
They are only intended as comments.
;

loop_
_space_group_symop_operation_xyz
'x, y, z'
'-x+1/2, -y, z+1/2'
'-x, y+1/2, -z+1/2'
'x+1/2, -y+1/2, -z'
'-x, -y, -z'
'x-1/2, y, -z-1/2'
'x, -y-1/2, z-1/2'
'-x-1/2, y-1/2, z'

loop_
_atom_site_label
_atom_site_type_symbol
_atom_site_fract_x
_atom_site_fract_y
_atom_site_fract_z
_atom_site_U_iso_or_equiv
_atom_site_adp_type
_atom_site_occupancy
_atom_site_site_symmetry_order
_atom_site_calc_flag
_atom_site_refinement_flags_posn
_atom_site_refinement_flags_adp
_atom_site_refinement_flags_occupancy
_atom_site_disorder_assembly
_atom_site_disorder_group
C26A C 0.0284(11) 0.7730(8) 0.7648(7) 0.214(12) Uani 0.5 1 d D . P A 1
H26E H 0.0059 0.7505 0.7430 0.321 Uiso 0.5 1 calc R U P A 1
H26D H 0.0511 0.8048 0.7525 0.321 Uiso 0.5 1 calc R U P A 1
H26C H -0.0177 0.7818 0.7842 0.321 Uiso 0.5 1 calc R U P A 1
C26B C 0.1208(12) 0.7335(7) 0.7427(4) 0.136(8) Uani 0.5 1 d D . P A 2
H26H H 0.1623 0.7052 0.7411 0.204 Uiso 0.5 1 calc R U P A 2
H26G H 0.1451 0.7646 0.7298 0.204 Uiso 0.5 1 calc R U P A 2
H26F H 0.0683 0.7236 0.7281 0.204 Uiso 0.5 1 calc R U P A 2
Br2 Br 0.63958(5) 0.39960(3) 0.02322(3) 0.0884(4) Uani 1 1 d . . . . .
Br1 Br 0.63152(6) 0.13297(4) 0.74820(3) 0.1043(4) Uani 1 1 d . . . . .
C15 C 0.6397(4) 0.1081(3) 0.8693(3) 0.066(2) Uani 1 1 d . . . . .
C13 C 0.6501(4) 0.2067(3) 0.8717(3) 0.066(2) Uani 1 1 d . . . . .
C16 C 0.6289(5) 0.0146(3) 0.8453(3) 0.074(2) Uani 1 1 d . . . . .
C9 C 0.6542(4) 0.2660(3) 0.9313(3) 0.070(2) Uani 1 1 d . . . . .
C14 C 0.6456(4) 0.2149(3) 0.9152(2) 0.0613(19) Uani 1 1 d . . . . .
H14 H 0.6369 0.1865 0.9333 0.074 Uiso 1 1 calc R U . . .
C2 C 0.6453(6) 0.2085(4) 1.1712(3) 0.095(3) Uani 1 1 d . . . . .
C6 C 0.6334(4) 0.2799(3) 1.1208(3) 0.085(2) Uani 1 1 d . . . . .
H6 H 0.6266 0.3160 1.1162 0.102 Uiso 1 1 calc R U . . .
C17 C 0.6397(5) -0.0171(4) 0.8110(3) 0.097(3) Uani 1 1 d . . . . .
H17 H 0.6533 -0.0025 0.7849 0.117 Uiso 1 1 calc R U . . .
C19 C 0.6049(6) -0.0957(4) 0.8520(4) 0.097(3) Uani 1 1 d . . . . .
C7 C 0.6353(5) 0.2613(4) 1.1615(3) 0.096(3) Uani 1 1 d . . . . .
H7 H 0.6296 0.2854 1.1835 0.116 Uiso 1 1 calc R U . . .
C4 C 0.6506(5) 0.1918(3) 1.0950(3) 0.089(3) Uani 1 1 d . . . . .
H4 H 0.6542 0.1674 1.0731 0.107 Uiso 1 1 calc R U . . .
C18 C 0.6304(6) -0.0705(4) 0.8152(3) 0.111(3) Uani 1 1 d . . . . .
C5 C 0.6414(4) 0.2463(3) 1.0863(3) 0.071(2) Uani 1 1 d . . . . .
C3 C 0.6542(5) 0.1753(3) 1.1362(3) 0.095(3) Uani 1 1 d . . . . .
C12 C 0.6664(5) 0.2496(4) 0.8453(3) 0.094(3) Uani 1 1 d . . . . .
H11 H 0.6713 0.2445 0.8164 0.113 Uiso 1 1 calc R U . . .
C11 C 0.6755(6) 0.3001(3) 0.8620(3) 0.102(3) Uani 1 1 d . . . . .
H10 H 0.6853 0.3286 0.8441 0.122 Uiso 1 1 calc R U . . .
C10 C 0.6700(5) 0.3083(3) 0.9052(3) 0.093(3) Uani 1 1 d . . . . .
H9 H 0.6770 0.3421 0.9163 0.111 Uiso 1 1 calc R U . . .
C22 C 0.6057(5) -0.0083(4) 0.8833(3) 0.099(3) Uani 1 1 d . . . . .
H22 H 0.5979 0.0126 0.9071 0.119 Uiso 1 1 calc R U . . .
C8 C 0.6472(5) 0.2417(4) 1.0078(3) 0.076(2) Uani 1 1 d . . . . .
C1 C 0.6498(6) 0.1911(4) 1.2153(3) 0.154(4) Uani 1 1 d . . . . .
H1C H 0.5998 0.1696 1.2217 0.231 Uiso 1 1 calc R U . . .
H1A H 0.6504 0.2214 1.2335 0.231 Uiso 1 1 calc R U . . .
H1B H 0.7021 0.1709 1.2195 0.231 Uiso 1 1 calc R U . . .
C21 C 0.5942(6) -0.0624(4) 0.8858(3) 0.104(3) Uani 1 1 d . . . . .
H21 H 0.5785 -0.0770 0.9116 0.125 Uiso 1 1 calc R U . . .
C20 C 0.5898(6) -0.1557(3) 0.8552(3) 0.134(4) Uani 1 1 d . . . . .
H20B H 0.5528 -0.1632 0.8789 0.201 Uiso 1 1 calc R U . . .
H20C H 0.6449 -0.1733 0.8589 0.201 Uiso 1 1 calc R U . . .
H20A H 0.5624 -0.1682 0.8299 0.201 Uiso 1 1 calc R U . . .
Cl1 Cl 0.6662(2) 0.10781(11) 1.14410(8) 0.1626(12) Uani 1 1 d . . . . .
Cl2 Cl 0.6481(3) -0.10873(12) 0.76998(11) 0.1969(16) Uani 1 1 d . . . . .
N2 N 0.6466(4) 0.2771(2) 0.9748(2) 0.0819(19) Uani 1 1 d . . . . .
H3A H 0.6409 0.3099 0.9815 0.098 Uiso 1 1 calc R U . . .
N1 N 0.6399(4) 0.2680(2) 1.0454(2) 0.0806(18) Uani 1 1 d . . . . .
H4A H 0.6337 0.3017 1.0439 0.097 Uiso 1 1 calc R U . . .
N4 N 0.6385(4) 0.0692(3) 0.83956(19) 0.0856(19) Uani 1 1 d . . . . .
H1 H 0.6444 0.0796 0.8139 0.103 Uiso 1 1 calc R U . . .
N3 N 0.6448(4) 0.1571(3) 0.85198(19) 0.0846(19) Uani 1 1 d . . . . .
H2 H 0.6449 0.1579 0.8249 0.102 Uiso 1 1 calc R U . . .
O2 O 0.6346(3) 0.10022(19) 0.90755(17) 0.0863(16) Uani 1 1 d . . . . .
O1 O 0.6558(4) 0.1948(2) 1.00441(16) 0.0982(19) Uani 1 1 d . . . . .
N5 N 0.1483(4) 0.6090(2) 0.84137(19) 0.0723(17) Uani 1 1 d . . . . .
C23 C 0.1602(5) 0.6640(3) 0.8216(2) 0.090(3) Uani 1 1 d . . . . .
H23A H 0.1925 0.6600 0.7955 0.108 Uiso 1 1 calc R U . . .
H23B H 0.1958 0.6851 0.8405 0.108 Uiso 1 1 calc R U . . .
C24 C 0.0757(6) 0.6946(4) 0.8122(3) 0.112(3) Uani 1 1 d . . . . .
H24A H 0.0365 0.6730 0.7954 0.134 Uiso 1 1 calc R U . . .
H24B H 0.0463 0.7037 0.8383 0.134 Uiso 1 1 calc R U . . .
C28 C 0.1319(6) 0.5673(4) 0.7686(3) 0.114(3) Uani 1 1 d . . . . .
H28B H 0.1918 0.5550 0.7706 0.137 Uiso 1 1 calc R U . . .
H28A H 0.1325 0.6012 0.7543 0.137 Uiso 1 1 calc R U . . .
C27 C 0.0955(5) 0.5745(3) 0.8122(3) 0.093(3) Uani 1 1 d . . . . .
H27A H 0.0896 0.5399 0.8251 0.111 Uiso 1 1 calc R U . . .
H27B H 0.0374 0.5895 0.8098 0.111 Uiso 1 1 calc R U . . .
C29 C 0.0793(7) 0.5282(4) 0.7424(3) 0.143(4) Uani 1 1 d . . . . .
H29A H 0.0179 0.5374 0.7441 0.172 Uiso 1 1 calc R U . . .
H29B H 0.0970 0.5311 0.7132 0.172 Uiso 1 1 calc R U . . .
C30 C 0.0907(7) 0.4724(4) 0.7565(3) 0.177(5) Uani 1 1 d . . . . .
H30C H 0.1507 0.4621 0.7531 0.265 Uiso 1 1 calc R U . . .
H30A H 0.0542 0.4497 0.7398 0.265 Uiso 1 1 calc R U . . .
H30B H 0.0745 0.4693 0.7856 0.265 Uiso 1 1 calc R U . . .
C31 C 0.2389(5) 0.5886(3) 0.8488(2) 0.079(2) Uani 1 1 d . . . . .
H32B H 0.2686 0.6127 0.8678 0.095 Uiso 1 1 calc R U . . .
H31A H 0.2702 0.5892 0.8222 0.095 Uiso 1 1 calc R U . . .
C32 C 0.2449(6) 0.5334(3) 0.8670(3) 0.106(3) Uani 1 1 d . . . . .
H32A H 0.2096 0.5097 0.8501 0.127 Uiso 1 1 calc R U . . .
H31B H 0.2211 0.5336 0.8954 0.127 Uiso 1 1 calc R U . . .
C33 C 0.3395(6) 0.5125(4) 0.8685(3) 0.122(3) Uani 1 1 d . . . . .
H33A H 0.3769 0.5395 0.8806 0.147 Uiso 1 1 calc R U . . .
H33B H 0.3416 0.4819 0.8869 0.147 Uiso 1 1 calc R U . . .
C34 C 0.3739(7) 0.4977(5) 0.8273(4) 0.187(6) Uani 1 1 d . . . . .
H34B H 0.3366 0.4715 0.8148 0.280 Uiso 1 1 calc R U . . .
H34C H 0.4317 0.4836 0.8305 0.280 Uiso 1 1 calc R U . . .
H34A H 0.3759 0.5284 0.8094 0.280 Uiso 1 1 calc R U . . .
C36 C 0.1373(5) 0.6468(3) 0.9181(3) 0.088(2) Uani 1 1 d . . . . .
H36A H 0.1927 0.6312 0.9263 0.106 Uiso 1 1 calc R U . . .
H36B H 0.1486 0.6823 0.9079 0.106 Uiso 1 1 calc R U . . .
C35 C 0.0963(5) 0.6139(3) 0.8828(3) 0.084(2) Uani 1 1 d . . . . .
H35B H 0.0396 0.6290 0.8763 0.101 Uiso 1 1 calc R U . . .
H35A H 0.0861 0.5785 0.8936 0.101 Uiso 1 1 calc R U . . .
C37 C 0.0777(6) 0.6492(4) 0.9558(3) 0.116(3) Uani 1 1 d . . . . .
H37B H 0.0232 0.6656 0.9473 0.139 Uiso 1 1 calc R U . . .
H37A H 0.0646 0.6134 0.9647 0.139 Uiso 1 1 calc R U . . .
C38 C 0.1138(7) 0.6787(5) 0.9921(3) 0.158(5) Uani 1 1 d . . . . .
H38A H 0.1532 0.6563 1.0074 0.238 Uiso 1 1 calc R U . . .
H38B H 0.0669 0.6896 1.0102 0.238 Uiso 1 1 calc R U . . .
H38C H 0.1446 0.7093 0.9821 0.238 Uiso 1 1 calc R U . . .
N6 N 0.3469(4) 0.4100(2) 0.0196(2) 0.0778(18) Uani 1 1 d . . . . .
C39 C 0.2527(5) 0.4222(3) 0.0084(2) 0.076(2) Uani 1 1 d . . . . .
H39A H 0.2257 0.3902 -0.0022 0.092 Uiso 1 1 calc R U . . .
H39B H 0.2221 0.4323 0.0339 0.092 Uiso 1 1 calc R U . . .
C41 C 0.1460(7) 0.4899(4) -0.0208(3) 0.143(4) Uani 1 1 d D . . . .
H41A H 0.1349 0.5020 0.0077 0.172 Uiso 1 1 calc R U . . .
H41B H 0.1408 0.5197 -0.0398 0.172 Uiso 1 1 calc R U . . .
C40 C 0.2404(5) 0.4653(3) -0.0239(3) 0.106(3) Uani 1 1 d . . . . .
H40A H 0.2493 0.4509 -0.0519 0.127 Uiso 1 1 calc R U . . .
H40B H 0.2836 0.4928 -0.0193 0.127 Uiso 1 1 calc R U . . .
C42 C 0.0799(7) 0.4466(5) -0.0330(4) 0.218(6) Uani 1 1 d D . . . .
H42A H 0.0960 0.4316 -0.0597 0.327 Uiso 1 1 calc R U . . .
H42B H 0.0226 0.4618 -0.0350 0.327 Uiso 1 1 calc R U . . .
H42C H 0.0799 0.4195 -0.0118 0.327 Uiso 1 1 calc R U . . .
C44 C 0.3506(5) 0.4798(3) 0.0785(3) 0.105(3) Uani 1 1 d . . . . .
H44A H 0.3465 0.4527 0.1001 0.126 Uiso 1 1 calc R U . . .
H44B H 0.2919 0.4918 0.0720 0.126 Uiso 1 1 calc R U . . .
C45 C 0.4048(6) 0.5260(4) 0.0950(3) 0.125(3) Uani 1 1 d . . . . .
H45A H 0.4630 0.5136 0.1019 0.150 Uiso 1 1 calc R U . . .
H45B H 0.4104 0.5524 0.0729 0.150 Uiso 1 1 calc R U . . .
C43 C 0.3922(5) 0.4569(3) 0.0394(3) 0.091(3) Uani 1 1 d . . . . .
H43A H 0.3959 0.4847 0.0184 0.109 Uiso 1 1 calc R U . . .
H43B H 0.4515 0.4465 0.0463 0.109 Uiso 1 1 calc R U . . .
C46 C 0.3648(6) 0.5513(4) 0.1333(3) 0.147(4) Uani 1 1 d . . . . .
H46A H 0.3090 0.5661 0.1261 0.220 Uiso 1 1 calc R U . . .
H46B H 0.4026 0.5788 0.1435 0.220 Uiso 1 1 calc R U . . .
H46C H 0.3572 0.5251 0.1550 0.220 Uiso 1 1 calc R U . . .
C47 C 0.3395(5) 0.3638(3) 0.0502(3) 0.104(3) Uani 1 1 d . . . . .
H47A H 0.3080 0.3760 0.0749 0.125 Uiso 1 1 calc R U . . .
H47B H 0.3037 0.3369 0.0369 0.125 Uiso 1 1 calc R U . . .
C48 C 0.4220(6) 0.3383(4) 0.0648(4) 0.161(5) Uani 1 1 d . . . . .
H48A H 0.4616 0.3649 0.0756 0.193 Uiso 1 1 calc R U . . .
H48B H 0.4503 0.3207 0.0413 0.193 Uiso 1 1 calc R U . . .
C51 C 0.3985(5) 0.3968(4) -0.0195(3) 0.099(3) Uani 1 1 d . . . . .
H51A H 0.3999 0.4281 -0.0372 0.119 Uiso 1 1 calc R U . . .
H51B H 0.4582 0.3895 -0.0111 0.119 Uiso 1 1 calc R U . . .
C52 C 0.3673(6) 0.3512(4) -0.0463(3) 0.132(4) Uani 1 1 d D . . . .
H52A H 0.3086 0.3577 -0.0566 0.158 Uiso 1 1 calc R U . . .
H52B H 0.3671 0.3187 -0.0300 0.158 Uiso 1 1 calc R U . . .
C50 C 0.3893(10) 0.3232(8) 0.1425(4) 0.243(9) Uani 1 1 d . . . . .
H50C H 0.4294 0.3523 0.1449 0.364 Uiso 1 1 calc R U . . .
H50A H 0.4005 0.2982 0.1646 0.364 Uiso 1 1 calc R U . . .
H50B H 0.3305 0.3361 0.1449 0.364 Uiso 1 1 calc R U . . .
C49 C 0.4012(7) 0.2968(5) 0.1004(5) 0.184(7) Uani 1 1 d . . . . .
H49A H 0.3483 0.2776 0.0931 0.220 Uiso 1 1 calc R U . . .
H49B H 0.4487 0.2715 0.1022 0.220 Uiso 1 1 calc R U . . .
C54 C 0.4076(9) 0.3011(5) -0.1130(5) 0.294(9) Uani 1 1 d D . . . .
H54B H 0.3949 0.2701 -0.0965 0.442 Uiso 1 1 calc R U . . .
H54C H 0.4557 0.2938 -0.1315 0.442 Uiso 1 1 calc R U . . .
H54A H 0.3572 0.3106 -0.1292 0.442 Uiso 1 1 calc R U . . .
C53 C 0.4320(6) 0.3470(5) -0.0834(4) 0.204(6) Uani 1 1 d D . . . .
H53A H 0.4317 0.3798 -0.0991 0.245 Uiso 1 1 calc R U . . .
H53B H 0.4905 0.3415 -0.0725 0.245 Uiso 1 1 calc R U . . .
C25 C 0.1000(7) 0.7448(4) 0.7880(3) 0.151(4) Uani 1 1 d D . . . .
H25A H 0.1256 0.7695 0.8079 0.181 Uiso 1 1 calc R U . A 1
H25B H 0.1451 0.7357 0.7678 0.181 Uiso 1 1 calc R U . A 1

loop_
_atom_site_aniso_label
_atom_site_aniso_U_11
_atom_site_aniso_U_22
_atom_site_aniso_U_33
_atom_site_aniso_U_23
_atom_site_aniso_U_13
_atom_site_aniso_U_12
C26A 0.21(3) 0.13(2) 0.30(3) 0.04(2) 0.00(3) 0.01(2)
C26B 0.23(3) 0.099(15) 0.076(14) 0.034(11) -0.023(15) 0.032(14)
Br2 0.0866(7) 0.0639(5) 0.1145(7) 0.0015(5) -0.0032(5) -0.0038(4)
Br1 0.1479(9) 0.0968(7) 0.0683(6) 0.0050(5) 0.0268(5) 0.0116(6)
C15 0.054(5) 0.067(6) 0.077(6) 0.002(5) 0.003(5) 0.000(4)
C13 0.063(5) 0.062(5) 0.073(6) 0.009(5) -0.004(4) 0.002(4)
C16 0.078(6) 0.071(6) 0.074(6) -0.001(5) 0.002(5) -0.005(5)
C9 0.064(5) 0.062(6) 0.083(6) 0.002(5) 0.000(5) 0.013(4)
C14 0.062(5) 0.059(5) 0.064(5) 0.004(4) -0.008(4) 0.001(4)
C2 0.100(7) 0.111(8) 0.074(7) 0.000(6) -0.005(5) -0.010(6)
C6 0.073(6) 0.071(6) 0.110(8) -0.025(6) -0.010(6) 0.000(4)
C17 0.126(8) 0.085(7) 0.082(6) -0.016(6) 0.001(5) -0.006(6)
C19 0.089(7) 0.096(8) 0.105(8) 0.017(7) -0.007(6) -0.005(6)
C7 0.097(7) 0.125(9) 0.068(6) -0.024(6) -0.011(5) -0.007(6)
C4 0.115(7) 0.071(6) 0.081(7) -0.007(5) 0.018(5) 0.021(5)
C18 0.122(8) 0.087(8) 0.123(9) -0.036(7) 0.003(7) 0.010(6)
C5 0.065(5) 0.072(6) 0.075(6) -0.016(5) -0.001(5) 0.001(5)
C3 0.112(7) 0.090(7) 0.083(7) 0.012(6) 0.003(6) 0.006(5)
C12 0.114(7) 0.090(7) 0.077(6) 0.001(6) 0.014(5) 0.008(6)
C11 0.125(8) 0.076(7) 0.104(8) 0.013(6) 0.016(6) -0.001(6)
C10 0.114(7) 0.071(6) 0.094(7) 0.004(6) 0.008(6) 0.001(5)
C22 0.121(8) 0.081(7) 0.095(7) -0.003(6) 0.008(6) -0.010(6)
C8 0.087(6) 0.075(6) 0.067(6) -0.008(6) -0.009(5) 0.006(6)
C1 0.205(12) 0.186(12) 0.073(7) 0.007(7) -0.010(7) -0.011(8)
C21 0.131(8) 0.093(8) 0.088(7) -0.001(6) 0.011(6) -0.013(6)
C20 0.133(8) 0.075(7) 0.194(10) -0.023(7) 0.020(7) -0.022(6)
Cl1 0.270(4) 0.105(2) 0.112(2) 0.0305(16) 0.024(2) 0.048(2)
Cl2 0.321(5) 0.116(2) 0.153(3) -0.049(2) 0.048(3) -0.002(2)
N2 0.111(5) 0.056(4) 0.079(5) -0.007(4) -0.001(4) 0.012(4)
N1 0.102(5) 0.057(4) 0.083(5) -0.005(4) -0.001(4) 0.006(4)
N4 0.113(6) 0.079(5) 0.065(4) -0.004(4) 0.013(4) 0.001(4)
N3 0.111(5) 0.077(5) 0.066(4) 0.002(4) 0.001(4) 0.003(4)
O2 0.121(4) 0.073(4) 0.064(4) 0.003(3) -0.010(3) 0.002(3)
O1 0.164(6) 0.053(4) 0.078(4) -0.004(3) 0.005(3) 0.026(4)
N5 0.059(5) 0.086(5) 0.072(4) 0.004(4) 0.002(4) -0.003(4)
C23 0.091(7) 0.099(7) 0.080(6) 0.011(5) -0.005(5) -0.018(5)
C24 0.107(8) 0.108(8) 0.120(8) 0.027(6) -0.032(6) -0.001(6)
C28 0.141(9) 0.113(8) 0.089(7) -0.010(6) -0.009(6) -0.017(6)
C27 0.094(6) 0.094(7) 0.089(7) -0.009(5) -0.017(5) -0.021(5)
C29 0.164(10) 0.138(10) 0.128(9) -0.034(8) -0.039(8) 0.002(8)
C30 0.229(12) 0.120(10) 0.182(12) -0.012(9) -0.030(10) -0.020(10)
C31 0.062(6) 0.095(6) 0.081(5) -0.003(5) 0.006(4) -0.001(5)
C32 0.109(8) 0.104(7) 0.104(7) 0.026(5) 0.023(6) 0.007(6)
C33 0.124(9) 0.122(8) 0.121(9) 0.014(6) 0.010(7) 0.040(7)
C34 0.206(13) 0.218(15) 0.137(10) 0.044(10) 0.058(9) 0.079(10)
C36 0.073(6) 0.103(7) 0.088(6) 0.000(5) -0.002(5) 0.006(5)
C35 0.068(5) 0.094(6) 0.090(6) 0.006(5) 0.004(5) 0.000(5)
C37 0.111(8) 0.139(9) 0.098(7) -0.022(6) 0.022(7) 0.029(6)
C38 0.163(11) 0.213(13) 0.099(8) -0.028(8) 0.020(7) 0.007(9)
N6 0.067(5) 0.072(5) 0.094(5) 0.022(4) 0.015(4) -0.004(4)
C39 0.054(6) 0.075(5) 0.100(6) 0.007(5) 0.022(4) -0.002(4)
C41 0.162(11) 0.132(10) 0.136(9) 0.042(7) -0.014(8) 0.005(8)
C40 0.077(7) 0.109(7) 0.131(8) 0.043(6) 0.001(6) 0.012(5)
C42 0.142(12) 0.263(19) 0.248(16) -0.017(13) -0.039(11) 0.042(11)
C44 0.102(7) 0.098(7) 0.115(8) -0.003(6) 0.005(6) -0.011(6)
C45 0.124(8) 0.105(8) 0.145(9) -0.019(7) -0.006(7) -0.013(7)
C43 0.085(6) 0.076(6) 0.112(7) 0.003(5) -0.006(5) -0.020(5)
C46 0.194(11) 0.127(9) 0.119(9) -0.003(7) -0.012(8) -0.020(8)
C47 0.082(7) 0.093(7) 0.136(8) 0.043(6) -0.012(5) -0.001(5)
C48 0.066(7) 0.181(11) 0.236(13) 0.057(10) -0.005(8) 0.006(7)
C51 0.069(6) 0.120(8) 0.108(7) 0.005(6) 0.016(6) 0.001(5)
C52 0.125(9) 0.139(9) 0.131(9) -0.012(8) 0.027(7) 0.016(7)
C50 0.200(16) 0.32(2) 0.206(17) 0.108(17) -0.008(14) 0.007(13)
C49 0.066(7) 0.183(14) 0.302(18) 0.175(14) -0.014(10) 0.004(7)
C54 0.237(18) 0.32(3) 0.33(2) -0.053(19) 0.074(17) 0.025(16)
C53 0.136(10) 0.227(15) 0.249(16) -0.120(12) 0.045(11) 0.026(10)
C25 0.178(12) 0.110(9) 0.164(11) 0.042(8) -0.039(9) 0.015(8)

loop_
_atom_type_symbol
_atom_type_description
_atom_type_scat_dispersion_real
_atom_type_scat_dispersion_imag
_atom_type_scat_source
C C 0.0033 0.0016 'International Tables Vol C Tables 4.2.6.8 and 6.1.1.4'
H H 0.0000 0.0000 'International Tables Vol C Tables 4.2.6.8 and 6.1.1.4'
N N 0.0061 0.0033 'International Tables Vol C Tables 4.2.6.8 and 6.1.1.4'
O O 0.0106 0.0060 'International Tables Vol C Tables 4.2.6.8 and 6.1.1.4'
Cl Cl 0.1484 0.1585 'International Tables Vol C Tables 4.2.6.8 and 6.1.1.4'
Br Br -0.2901 2.4595 'International Tables Vol C Tables 4.2.6.8 and 6.1.1.4'

loop_
_geom_angle_atom_site_label_1
_geom_angle_atom_site_label_2
_geom_angle_atom_site_label_3
_geom_angle
O2 C15 N3 123.3(7)
O2 C15 N4 124.3(7)
N3 C15 N4 112.4(8)
C12 C13 C14 119.0(7)
C12 C13 N3 116.1(8)
C14 C13 N3 124.7(7)
C17 C16 C22 118.6(8)
C17 C16 N4 117.6(8)
C22 C16 N4 123.7(8)
C10 C9 C14 121.0(8)
C10 C9 N2 116.7(8)
C14 C9 N2 122.3(7)
C13 C14 C9 119.7(7)
C7 C2 C3 114.5(8)
C7 C2 C1 120.5(10)
C3 C2 C1 125.0(10)
C7 C6 C5 121.9(8)
C16 C17 C18 119.5(9)
C21 C19 C18 114.1(9)
C21 C19 C20 122.4(10)
C18 C19 C20 123.5(10)
C6 C7 C2 122.9(9)
C3 C4 C5 119.2(8)
C17 C18 C19 124.5(9)
C17 C18 Cl2 116.8(9)
C19 C18 Cl2 118.6(9)
C6 C5 N1 119.0(8)
C6 C5 C4 116.8(8)
N1 C5 C4 124.2(7)
C4 C3 C2 124.7(8)
C4 C3 Cl1 116.2(7)
C2 C3 Cl1 119.0(8)
C11 C12 C13 120.4(8)
C12 C11 C10 120.5(8)
C9 C10 C11 119.3(8)
C21 C22 C16 119.8(9)
O1 C8 N1 124.5(8)
O1 C8 N2 125.3(8)
N1 C8 N2 110.2(8)
C19 C21 C22 123.2(9)
C8 N2 C9 127.7(7)
C8 N1 C5 127.7(7)
C15 N4 C16 128.5(7)
C15 N3 C13 129.8(7)
C31 N5 C27 113.2(6)
C31 N5 C23 105.4(6)
C27 N5 C23 109.8(6)
C31 N5 C35 111.8(6)
C27 N5 C35 107.1(6)
C23 N5 C35 109.6(6)
N5 C23 C24 115.8(6)
C25 C24 C23 108.2(8)
C27 C28 C29 112.6(8)
C28 C27 N5 115.9(7)
C30 C29 C28 113.0(9)
N5 C31 C32 115.7(6)
C31 C32 C33 112.6(7)
C34 C33 C32 113.6(8)
C37 C36 C35 110.7(7)
C36 C35 N5 117.1(6)
C38 C37 C36 114.3(8)
C51 N6 C43 106.0(6)
C51 N6 C39 110.4(6)
C43 N6 C39 112.0(6)
C51 N6 C47 113.1(6)
C43 N6 C47 111.9(6)
C39 N6 C47 103.6(5)
C40 C39 N6 115.2(6)
C42 C41 C40 107.9(9)
C39 C40 C41 111.0(7)
C43 C44 C45 110.2(7)
C46 C45 C44 112.4(8)
N6 C43 C44 116.7(7)
C48 C47 N6 117.9(7)
C47 C48 C49 109.9(7)
C52 C51 N6 117.8(7)
C51 C52 C53 106.2(8)
C50 C49 C48 111.3(13)
C54 C53 C52 111.2(10)
C26A C25 C24 117.5(12)
C26B C25 C24 111.9(11)

loop_
_geom_bond_atom_site_label_1
_geom_bond_atom_site_label_2
_geom_bond_distance
C26A C25 1.4995(10)
C26B C25 1.4996(10)
C15 O2 1.233(8)
C15 N3 1.358(9)
C15 N4 1.362(9)
C13 C12 1.393(10)
C13 C14 1.397(9)
C13 N3 1.403(9)
C16 C17 1.363(10)
C16 C22 1.384(10)
C16 N4 1.401(9)
C9 C10 1.375(10)
C9 C14 1.397(9)
C9 N2 1.412(9)
C2 C7 1.381(11)
C2 C3 1.398(11)
C2 C1 1.466(11)
C6 C7 1.374(11)
C6 C5 1.392(10)
C17 C18 1.363(12)
C19 C21 1.371(11)
C19 C18 1.386(12)
C19 C20 1.540(11)
C4 C3 1.372(10)
C4 C5 1.412(10)
C18 Cl2 1.752(9)
C5 N1 1.407(9)
C3 Cl1 1.736(9)
C12 C11 1.388(10)
C11 C10 1.388(10)
C22 C21 1.382(10)
C8 O1 1.199(8)
C8 N1 1.371(9)
C8 N2 1.377(9)
N5 C31 1.499(8)
N5 C27 1.506(8)
N5 C23 1.536(9)
N5 C35 1.542(9)
C23 C24 1.538(10)
C24 C25 1.530(11)
C28 C27 1.502(10)
C28 C29 1.522(11)
C29 C30 1.491(13)
C31 C32 1.514(9)
C32 C33 1.542(10)
C33 C34 1.456(12)
C36 C37 1.504(10)
C36 C35 1.529(9)
C37 C38 1.478(11)
N6 C51 1.510(9)
N6 C43 1.510(9)
N6 C39 1.516(8)
N6 C47 1.522(9)
C39 C40 1.507(9)
C41 C42 1.5391(10)
C41 C40 1.575(11)
C44 C43 1.510(10)
C44 C45 1.526(11)
C45 C46 1.505(11)
C47 C48 1.493(10)
C48 C49 1.573(12)
C51 C52 1.509(11)
C52 C53 1.5401(10)
C50 C49 1.505(19)
C54 C53 1.5388(10)
